data_4001385
loop_
_publ_author_name
'Wang, Xin-Yi'
'Scancella, Michael'
'Sevov, Slavi C.'

_publ_section_title
;
 Studies of the Mechanism of a Single-Crystal-to-Single-Crystal Reversible
 Dehydration of a Copper Carboxylate Framework
;
_journal_issue 18
_journal_name_full 'Chemistry of Materials'
_journal_page_first 4506
_journal_paper_doi 10.1021/cm071005z
_journal_volume 19
_journal_year 2007
_chemical_formula_moiety 'C16 H20 Cl2 Cu7 O26, 2(H2 O)'
_chemical_formula_sum 'C16 H24 Cl2 Cu7 O28'
_chemical_formula_weight 1180.03
_chemical_name_systematic
; 
 ? 
;
_space_group_IT_number 14
_symmetry_cell_setting monoclinic
_symmetry_space_group_name_Hall '-P 2ybc'
_symmetry_space_group_name_H-M 'P 1 21/c 1'
_atom_sites_solution_hydrogens geom
_atom_sites_solution_primary direct
_atom_sites_solution_secondary difmap
_audit_creation_method SHELXL-97
_cell_angle_alpha 90.00
_cell_angle_beta 91.8030(10)
_cell_angle_gamma 90.00
_cell_formula_units_Z 2
_cell_length_a 14.2604(2)
_cell_length_b 10.1663(2)
_cell_length_c 10.5637(2)
_cell_measurement_temperature 100(2)
_cell_volume 1530.72(5)
_computing_cell_refinement 'Bruker SMART'
_computing_data_collection 'Bruker SMART'
_computing_data_reduction 'Bruker SHELXTL-V5.1'
_computing_molecular_graphics Diomand
_computing_publication_material 'SHELXL-97 (Sheldrick, 1997)'
_computing_structure_refinement 'SHELXL-97 (Sheldrick, 1997)'
_computing_structure_solution 'SHELXS-97 (Sheldrick, 1990)'
_diffrn_ambient_temperature 100(2)
_diffrn_measured_fraction_theta_full 0.999
_diffrn_measured_fraction_theta_max 0.999
_diffrn_measurement_device_type 'CCD area detector'
_diffrn_measurement_method 'phi and omega scans'
_diffrn_radiation_monochromator graphite
_diffrn_radiation_source 'fine-focus sealed tube'
_diffrn_radiation_type MoK\a
_diffrn_radiation_wavelength 0.71073
_diffrn_reflns_av_R_equivalents 0.0346
_diffrn_reflns_av_sigmaI/netI 0.0320
_diffrn_reflns_limit_h_max 18
_diffrn_reflns_limit_h_min -18
_diffrn_reflns_limit_k_max 13
_diffrn_reflns_limit_k_min -13
_diffrn_reflns_limit_l_max 13
_diffrn_reflns_limit_l_min -13
_diffrn_reflns_number 16935
_diffrn_reflns_theta_full 27.50
_diffrn_reflns_theta_max 27.50
_diffrn_reflns_theta_min 2.46
_exptl_absorpt_coefficient_mu 5.060
_exptl_absorpt_correction_T_max 0.772
_exptl_absorpt_correction_T_min 0.389
_exptl_absorpt_correction_type multi-scan
_exptl_absorpt_process_details 'Blessing, R.H. (1995) Acta Cryst. A51, 33-38'
_exptl_crystal_colour green
_exptl_crystal_density_diffrn 2.560
_exptl_crystal_density_meas ?
_exptl_crystal_density_method 'not measured'
_exptl_crystal_description column
_exptl_crystal_F_000 1162
_exptl_crystal_size_max 0.22
_exptl_crystal_size_mid 0.05
_exptl_crystal_size_min 0.05
_refine_diff_density_max 0.688
_refine_diff_density_min -0.584
_refine_diff_density_rms 0.109
_refine_ls_extinction_method none
_refine_ls_goodness_of_fit_ref 1.075
_refine_ls_hydrogen_treatment mixed
_refine_ls_matrix_type full
_refine_ls_number_parameters 283
_refine_ls_number_reflns 3510
_refine_ls_number_restraints 9
_refine_ls_restrained_S_all 1.083
_refine_ls_R_factor_all 0.0332
_refine_ls_R_factor_gt 0.0252
_refine_ls_shift/su_max 0.001
_refine_ls_shift/su_mean 0.000
_refine_ls_structure_factor_coef Fsqd
_refine_ls_weighting_details 'calc w=1/[\s^2^(Fo^2^)+(0.0290P)^2^+1.3119P] where P=(Fo^2^+2Fc^2^)/3'
_refine_ls_weighting_scheme calc
_refine_ls_wR_factor_gt 0.0616
_refine_ls_wR_factor_ref 0.0638
_reflns_number_gt 2959
_reflns_number_total 3510
_reflns_threshold_expression >2sigma(I)
_cod_data_source_file cm071005zsi20070614_034201.cif
_cod_data_source_block 1-CuTHFTCasmade
_cod_depositor_comments
;
The following automatic conversions were performed:

'_exptl_crystal_density_meas' value 'not measured' was changed to '?'
- the value is perceived as not measured.

Automatic conversion script
Id: cif_fix_values 3008 2015-01-20 13:52:24Z robertas 
;
_cod_original_sg_symbol_H-M P2(1)/c
_cod_database_code 4001385

loop_
_symmetry_equiv_pos_as_xyz
'x, y, z'
'-x, y+1/2, -z+1/2'
'-x, -y, -z'
'x, -y-1/2, z-1/2'

loop_
_atom_site_label
_atom_site_type_symbol
_atom_site_fract_x
_atom_site_fract_y
_atom_site_fract_z
_atom_site_U_iso_or_equiv
_atom_site_adp_type
_atom_site_occupancy
_atom_site_symmetry_multiplicity
_atom_site_calc_flag
_atom_site_refinement_flags
Cu1 Cu 0.5000 1.0000 0.5000 0.01106(11) Uani 1 2 d S
Cu5 Cu 0.5000 0.5000 0.5000 0.01010(11) Uani 1 2 d S
O1 O 0.34366(12) 0.97825(17) 0.53733(18) 0.0082(4) Uani 1 1 d .
O2 O 0.49916(13) 0.98464(19) 0.6868(2) 0.0151(4) Uani 1 1 d .
O3 O 0.41871(12) 1.04445(19) 0.85600(19) 0.0138(4) Uani 1 1 d .
O4 O 0.12464(12) 1.07462(18) 0.76046(18) 0.0111(4) Uani 1 1 d .
O5 O 0.12910(12) 0.97364(17) 0.57099(18) 0.0092(4) Uani 1 1 d .
O6 O 0.13081(12) 0.72740(17) 0.73036(18) 0.0094(4) Uani 1 1 d .
O7 O 0.19016(12) 0.63898(18) 0.55445(19) 0.0112(4) Uani 1 1 d .
O8 O 0.40557(12) 0.63671(18) 0.5359(2) 0.0148(4) Uani 1 1 d .
O9 O 0.48698(12) 0.81212(19) 0.4806(2) 0.0163(5) Uani 1 1 d .
C1 C 0.33297(17) 1.0275(2) 0.6641(3) 0.0081(5) Uani 1 1 d .
H1 H 0.314(2) 1.124(3) 0.651(3) 0.022(3) Uiso 1 1 d .
C2 C 0.25598(16) 0.9422(3) 0.7203(3) 0.0071(5) Uani 1 1 d .
H2 H 0.261(2) 0.935(3) 0.807(3) 0.022(3) Uiso 1 1 d .
C3 C 0.27628(17) 0.8077(2) 0.6615(3) 0.0080(5) Uani 1 1 d .
H3 H 0.318(2) 0.763(3) 0.711(3) 0.022(3) Uiso 1 1 d .
C4 C 0.32423(17) 0.8382(2) 0.5369(3) 0.0084(5) Uani 1 1 d .
H4 H 0.281(2) 0.825(3) 0.461(3) 0.022(3) Uiso 1 1 d .
C5 C 0.42552(18) 1.0178(2) 0.7410(3) 0.0094(5) Uani 1 1 d .
C6 C 0.16057(17) 1.0004(2) 0.6799(3) 0.0080(5) Uani 1 1 d .
C7 C 0.19122(16) 0.7175(2) 0.6469(3) 0.0080(5) Uani 1 1 d .
C8 C 0.41338(17) 0.7563(3) 0.5175(3) 0.0100(5) Uani 1 1 d .
Cu3 Cu 0.00098(2) 0.65424(3) 0.73643(3) 0.00692(9) Uani 1 1 d .
Cu4 Cu 0.10132(2) 0.49776(3) 0.52568(3) 0.00779(9) Uani 1 1 d .
O11 O 0.00609(12) 0.38367(18) 0.44746(19) 0.0074(4) Uani 1 1 d .
O1W O 0.20379(13) 0.3706(2) 0.5056(2) 0.0146(4) Uani 1 1 d D
Cl1 Cl 0.07375(4) 0.39960(6) 0.76456(7) 0.01154(14) Uani 1 1 d .
H1W1 H 0.204(2) 0.337(3) 0.4267(19) 0.022(3) Uiso 1 1 d D
H1W2 H 0.2612(15) 0.386(3) 0.540(3) 0.022(3) Uiso 1 1 d D
H111 H 0.004(2) 0.331(4) 0.481(4) 0.022(3) Uiso 1 1 d .
O10 O 0.01864(12) 0.66662(18) 0.91882(19) 0.0080(4) Uani 1 1 d .
H101 H 0.065(2) 0.681(3) 0.920(4) 0.022(3) Uiso 1 1 d .
Cu2 Cu 0.0000 0.5000 1.0000 0.00705(10) Uani 1 2 d S
O3W O 0.28269(17) 0.1641(3) 0.3341(3) 0.0394(7) Uani 1 1 d D
H3W1 H 0.3081(19) 0.139(3) 0.242(2) 0.022(3) Uiso 1 1 d D
H3W2 H 0.2201(13) 0.134(3) 0.311(3) 0.022(3) Uiso 1 1 d D
O2W O 0.38408(15) 0.3645(2) 0.6036(2) 0.0228(5) Uani 1 1 d D
H2W1 H 0.379(3) 0.375(3) 0.6956(19) 0.036(11) Uiso 1 1 d D
H2W2 H 0.423(3) 0.285(3) 0.599(4) 0.086(18) Uiso 1 1 d D

loop_
_atom_site_aniso_label
_atom_site_aniso_U_11
_atom_site_aniso_U_22
_atom_site_aniso_U_33
_atom_site_aniso_U_23
_atom_site_aniso_U_13
_atom_site_aniso_U_12
Cu1 0.0083(2) 0.0121(2) 0.0129(3) 0.0000(2) 0.00354(19) -0.00120(16)
Cu5 0.0089(2) 0.0090(2) 0.0122(3) -0.00116(19) -0.00368(19) 0.00327(16)
O1 0.0105(8) 0.0073(8) 0.0066(10) -0.0016(7) 0.0002(7) -0.0017(6)
O2 0.0084(8) 0.0228(11) 0.0142(11) -0.0001(9) 0.0004(8) 0.0019(7)
O3 0.0119(8) 0.0176(10) 0.0117(11) -0.0007(9) -0.0026(8) 0.0003(7)
O4 0.0084(8) 0.0145(10) 0.0104(10) -0.0053(8) -0.0004(8) 0.0036(7)
O5 0.0082(8) 0.0115(9) 0.0078(10) -0.0023(8) 0.0002(8) 0.0009(7)
O6 0.0074(8) 0.0108(9) 0.0100(10) 0.0001(8) 0.0013(8) -0.0027(7)
O7 0.0083(8) 0.0113(9) 0.0140(10) -0.0049(8) 0.0018(8) -0.0030(7)
O8 0.0108(8) 0.0097(9) 0.0239(12) -0.0019(9) 0.0027(8) 0.0025(7)
O9 0.0114(9) 0.0109(9) 0.0272(13) -0.0017(9) 0.0093(9) -0.0001(7)
C1 0.0069(11) 0.0094(12) 0.0079(14) -0.0005(11) 0.0003(10) -0.0010(9)
C2 0.0067(10) 0.0079(12) 0.0068(14) 0.0000(11) 0.0001(10) 0.0002(9)
C3 0.0070(11) 0.0072(12) 0.0098(14) -0.0005(11) -0.0003(10) 0.0009(9)
C4 0.0070(11) 0.0057(12) 0.0125(14) -0.0004(11) -0.0003(10) -0.0003(9)
C5 0.0104(11) 0.0069(12) 0.0109(14) 0.0005(11) 0.0003(11) -0.0025(9)
C6 0.0056(10) 0.0080(11) 0.0105(14) 0.0022(11) 0.0007(10) -0.0018(9)
C7 0.0081(11) 0.0069(12) 0.0090(14) 0.0027(11) -0.0014(10) 0.0006(9)
C8 0.0087(11) 0.0128(13) 0.0085(14) -0.0036(11) -0.0010(11) 0.0003(9)
Cu3 0.00620(14) 0.00903(16) 0.00554(17) 0.00027(13) 0.00022(12) -0.00252(11)
Cu4 0.00598(14) 0.00675(15) 0.01059(18) -0.00155(13) -0.00060(13) -0.00086(11)
O11 0.0087(8) 0.0063(9) 0.0072(10) 0.0013(8) -0.0002(7) 0.0003(7)
O1W 0.0109(9) 0.0191(10) 0.0138(11) -0.0031(9) -0.0017(8) 0.0035(7)
Cl1 0.0137(3) 0.0089(3) 0.0121(3) -0.0009(3) 0.0013(3) 0.0001(2)
O10 0.0081(8) 0.0082(9) 0.0076(10) 0.0020(8) 0.0002(8) -0.0011(7)
Cu2 0.00688(19) 0.0062(2) 0.0080(2) 0.00175(18) -0.00156(17) -0.00109(15)
O3W 0.0293(13) 0.0453(16) 0.0428(17) 0.0117(14) -0.0125(12) -0.0120(11)
O2W 0.0238(11) 0.0215(11) 0.0232(13) -0.0004(10) 0.0013(10) 0.0021(9)

loop_
_atom_type_symbol
_atom_type_description
_atom_type_scat_dispersion_real
_atom_type_scat_dispersion_imag
_atom_type_scat_source
C C 0.0033 0.0016 'International Tables Vol C Tables 4.2.6.8 and 6.1.1.4'
H H 0.0000 0.0000 'International Tables Vol C Tables 4.2.6.8 and 6.1.1.4'
O O 0.0106 0.0060 'International Tables Vol C Tables 4.2.6.8 and 6.1.1.4'
Cu Cu 0.3201 1.2651 'International Tables Vol C Tables 4.2.6.8 and 6.1.1.4'
Cl Cl 0.1484 0.1585 'International Tables Vol C Tables 4.2.6.8 and 6.1.1.4'

loop_
_geom_angle_atom_site_label_1
_geom_angle_atom_site_label_2
_geom_angle_atom_site_label_3
_geom_angle
_geom_angle_site_symmetry_1
_geom_angle_site_symmetry_3
O9 Cu1 O9 179.999(15) 3_676 .
O9 Cu1 O2 88.62(9) 3_676 .
O9 Cu1 O2 91.38(9) . .
O9 Cu1 O2 91.38(9) 3_676 3_676
O9 Cu1 O2 88.62(9) . 3_676
O2 Cu1 O2 180.0 . 3_676
O9 Cu1 O1 80.30(7) 3_676 3_676
O9 Cu1 O1 99.70(7) . 3_676
O2 Cu1 O1 102.47(7) . 3_676
O2 Cu1 O1 77.53(7) 3_676 3_676
O9 Cu1 O1 99.70(7) 3_676 .
O9 Cu1 O1 80.30(7) . .
O2 Cu1 O1 77.53(7) . .
O2 Cu1 O1 102.47(7) 3_676 .
O1 Cu1 O1 180.0 3_676 .
O3 Cu5 O3 180.00(11) 2_646 4_575
O3 Cu5 O8 94.57(8) 2_646 .
O3 Cu5 O8 85.43(8) 4_575 .
O3 Cu5 O8 85.43(8) 2_646 3_666
O3 Cu5 O8 94.57(8) 4_575 3_666
O8 Cu5 O8 180.0 . 3_666
O3 Cu5 O2W 100.19(8) 2_646 .
O3 Cu5 O2W 79.81(8) 4_575 .
O8 Cu5 O2W 80.54(8) . .
O8 Cu5 O2W 99.46(8) 3_666 .
O3 Cu5 O2W 79.81(8) 2_646 3_666
O3 Cu5 O2W 100.19(8) 4_575 3_666
O8 Cu5 O2W 99.46(8) . 3_666
O8 Cu5 O2W 80.54(8) 3_666 3_666
O2W Cu5 O2W 180.0 . 3_666
C1 O1 C4 108.5(2) . .
C1 O1 Cu1 104.99(13) . .
C4 O1 Cu1 106.35(13) . .
C5 O2 Cu1 117.64(18) . .
C5 O3 Cu5 130.47(17) . 2_656
C6 O4 Cu3 130.44(17) . 2_556
C6 O5 Cu2 128.29(16) . 2_556
C7 O6 Cu3 130.49(17) . .
C7 O7 Cu4 125.73(17) . .
C8 O8 Cu5 126.49(17) . .
C8 O9 Cu1 119.27(16) . .
O1 C1 C5 110.8(2) . .
O1 C1 C2 105.2(2) . .
C5 C1 C2 112.0(2) . .
C6 C2 C1 108.3(2) . .
C6 C2 C3 114.1(2) . .
C1 C2 C3 101.6(2) . .
C7 C3 C4 114.2(2) . .
C7 C3 C2 114.7(2) . .
C4 C3 C2 105.2(2) . .
O1 C4 C3 106.6(2) . .
O1 C4 C8 111.91(19) . .
C3 C4 C8 113.4(2) . .
O3 C5 O2 126.3(3) . .
O3 C5 C1 114.2(2) . .
O2 C5 C1 119.6(2) . .
O5 C6 O4 127.6(2) . .
O5 C6 C2 117.5(2) . .
O4 C6 C2 114.8(2) . .
O6 C7 O7 127.0(2) . .
O6 C7 C3 116.2(2) . .
O7 C7 C3 116.7(2) . .
O8 C8 O9 124.7(2) . .
O8 C8 C4 115.6(2) . .
O9 C8 C4 119.7(2) . .
O10 Cu3 O4 95.74(8) . 2_546
O10 Cu3 O11 171.27(8) . 3_566
O4 Cu3 O11 85.30(8) 2_546 3_566
O10 Cu3 O6 85.19(8) . .
O4 Cu3 O6 177.41(8) 2_546 .
O11 Cu3 O6 93.42(8) 3_566 .
O10 Cu3 Cl1 89.02(6) . 2_556
O4 Cu3 Cl1 91.18(6) 2_546 2_556
O11 Cu3 Cl1 99.63(6) 3_566 2_556
O6 Cu3 Cl1 91.25(5) . 2_556
O7 Cu4 O11 162.37(9) . .
O7 Cu4 O1W 91.13(8) . .
O11 Cu4 O1W 94.19(8) . .
O7 Cu4 O11 91.81(8) . 3_566
O11 Cu4 O11 83.75(8) . 3_566
O1W Cu4 O11 176.10(8) . 3_566
O7 Cu4 Cl1 103.71(6) . .
O11 Cu4 Cl1 93.16(6) . .
O1W Cu4 Cl1 89.34(6) . .
O11 Cu4 Cl1 87.47(6) 3_566 .
O7 Cu4 Cu4 131.06(6) . 3_566
O11 Cu4 Cu4 42.22(5) . 3_566
O1W Cu4 Cu4 136.32(6) . 3_566
O11 Cu4 Cu4 41.52(5) 3_566 3_566
Cl1 Cu4 Cu4 90.396(19) . 3_566
Cu4 O11 Cu4 96.25(8) . 3_566
Cu4 O11 Cu3 123.02(10) . 3_566
Cu4 O11 Cu3 104.11(9) 3_566 3_566
Cu3 Cl1 Cu4 113.40(2) 2_546 .
Cu2 O10 Cu3 111.77(9) . .
O10 Cu2 O10 180.0 3_567 .
O10 Cu2 O5 84.83(8) 3_567 2_546
O10 Cu2 O5 95.17(8) . 2_546
O10 Cu2 O5 95.17(8) 3_567 4_576
O10 Cu2 O5 84.82(8) . 4_576
O5 Cu2 O5 180.0 2_546 4_576

loop_
_geom_bond_atom_site_label_1
_geom_bond_atom_site_label_2
_geom_bond_distance
_geom_bond_site_symmetry_2
Cu1 O9 1.9293(19) 3_676
Cu1 O9 1.9293(19) .
Cu1 O2 1.980(2) .
Cu1 O2 1.980(2) 3_676
Cu1 O1 2.2870(17) 3_676
Cu1 O1 2.2870(17) .
Cu5 O3 1.9367(19) 2_646
Cu5 O3 1.9368(19) 4_575
Cu5 O8 1.9802(18) .
Cu5 O8 1.9802(18) 3_666
Cu5 O2W 2.437(2) .
Cu5 O2W 2.437(2) 3_666
O1 C1 1.442(3) .
O1 C4 1.450(3) .
O2 C5 1.258(3) .
O3 C5 1.252(3) .
O3 Cu5 1.9368(19) 2_656
O4 C6 1.258(3) .
O4 Cu3 1.9671(17) 2_556
O5 C6 1.252(3) .
O5 Cu2 1.9840(17) 2_556
O6 C7 1.256(3) .
O6 Cu3 1.9982(17) .
O7 C7 1.261(3) .
O7 Cu4 1.9324(18) .
O8 C8 1.237(3) .
O9 C8 1.265(3) .
C1 C5 1.531(4) .
C1 C2 1.533(3) .
C2 C6 1.532(3) .
C2 C3 1.534(4) .
C3 C7 1.524(3) .
C3 C4 1.534(4) .
C4 C8 1.539(3) .
Cu3 O10 1.939(2) .
Cu3 O4 1.9671(17) 2_546
Cu3 O11 1.980(2) 3_566
Cu3 Cl1 2.7125(7) 2_556
Cu4 O11 1.9498(19) .
Cu4 O1W 1.9676(19) .
Cu4 O11 1.9766(18) 3_566
Cu4 Cl1 2.7534(8) .
Cu4 Cu4 2.9237(6) 3_566
O11 Cu4 1.9766(18) 3_566
O11 Cu3 1.980(2) 3_566
Cl1 Cu3 2.7124(7) 2_546
O10 Cu2 1.9209(18) .
Cu2 O10 1.9209(18) 3_567
Cu2 O5 1.9840(17) 2_546
Cu2 O5 1.9840(17) 4_576
